data_7240293
loop_
_publ_author_name
'Beil, Sebastian B.'
'Breiner, Manuel'
'Schulz, Lara'
'Sch\"ull, Aaron'
'M\"uller, Timo'
'Schollmeyer, Dieter'
'Bomm, Alexander'
'Holtkamp, Michael'
'Karst, Uwe'
'Schade, Wolfgang'
'Waldvogel, Siegfried R.'

_publ_section_title
;
 About the selectivity and reactivity of active nickel electrodes in C--C
 coupling reactions
;
_journal_issue 24
_journal_name_full 'RSC Advances'
_journal_page_first 14249
_journal_page_last 14253
_journal_paper_doi 10.1039/D0RA02673E
_journal_volume 10
_journal_year 2020
_chemical_formula_moiety 'C17 H16 Br N O3, C H4 O'
_chemical_formula_sum 'C18 H20 Br N O4'
_chemical_formula_weight 394.26
_space_group_crystal_system monoclinic
_space_group_IT_number 15
_space_group_name_Hall '-C 2yc'
_space_group_name_H-M_alt 'C 1 2/c 1'
_atom_sites_solution_hydrogens mixed
_audit_creation_method SHELXL-2018/3
_audit_update_record
;
2020-01-09 deposited with the CCDC.	2020-03-26 downloaded from the CCDC.
;
_cell_angle_alpha 90
_cell_angle_beta 108.574(4)
_cell_angle_gamma 90
_cell_formula_units_Z 8
_cell_length_a 29.7250(14)
_cell_length_b 7.9068(3)
_cell_length_c 15.6809(9)
_cell_measurement_reflns_used 24068
_cell_measurement_temperature 120(2)
_cell_measurement_theta_max 28.25
_cell_measurement_theta_min 2.66
_cell_volume 3493.5(3)
_computing_cell_refinement 'STOE X-AREA'
_computing_data_collection 'STOE X-AREA'
_computing_data_reduction 'STOE X-RED'
_computing_structure_refinement 'SHELXL-2018/3 (Sheldrick, 2018)'
_computing_structure_solution SHELXT-2014
_diffrn_ambient_temperature 120(2)
_diffrn_detector 'image plate (34 cm diameter)'
_diffrn_detector_area_resol_mean 6.67
_diffrn_detector_type STOE
_diffrn_measured_fraction_theta_full 1.000
_diffrn_measured_fraction_theta_max 0.986
_diffrn_measurement_details ' 213 frames, detector distance = 80 mm'
_diffrn_measurement_device '2-circle goniometer'
_diffrn_measurement_device_type 'STOE IPDS 2T'
_diffrn_measurement_method 'rotation method'
_diffrn_radiation_type MoK\a
_diffrn_radiation_wavelength 0.71073
_diffrn_reflns_av_R_equivalents 0.0271
_diffrn_reflns_av_unetI/netI 0.0299
_diffrn_reflns_Laue_measured_fraction_full 1.000
_diffrn_reflns_Laue_measured_fraction_max 0.986
_diffrn_reflns_limit_h_max 39
_diffrn_reflns_limit_h_min -39
_diffrn_reflns_limit_k_max 10
_diffrn_reflns_limit_k_min -10
_diffrn_reflns_limit_l_max 20
_diffrn_reflns_limit_l_min -20
_diffrn_reflns_number 11566
_diffrn_reflns_point_group_measured_fraction_full 1.000
_diffrn_reflns_point_group_measured_fraction_max 0.986
_diffrn_reflns_theta_full 25.242
_diffrn_reflns_theta_max 28.000
_diffrn_reflns_theta_min 2.660
_diffrn_source 'sealed X-ray tube, 12 x 0.4 mm long-fine focus'
_exptl_absorpt_coefficient_mu 2.374
_exptl_absorpt_correction_T_max 0.7095
_exptl_absorpt_correction_T_min 0.4395
_exptl_absorpt_correction_type integration
_exptl_crystal_colour colourless
_exptl_crystal_density_diffrn 1.499
_exptl_crystal_description block
_exptl_crystal_F_000 1616
_exptl_crystal_size_max 0.420
_exptl_crystal_size_mid 0.300
_exptl_crystal_size_min 0.060
_refine_diff_density_max 0.439
_refine_diff_density_min -0.801
_refine_diff_density_rms 0.085
_refine_ls_extinction_method none
_refine_ls_goodness_of_fit_ref 1.063
_refine_ls_hydrogen_treatment mixed
_refine_ls_matrix_type full
_refine_ls_number_parameters 240
_refine_ls_number_reflns 4172
_refine_ls_number_restraints 3
_refine_ls_restrained_S_all 1.064
_refine_ls_R_factor_all 0.0635
_refine_ls_R_factor_gt 0.0448
_refine_ls_shift/su_max 0.001
_refine_ls_shift/su_mean 0.000
_refine_ls_structure_factor_coef Fsqd
_refine_ls_weighting_details 'w=1/[\s^2^(Fo^2^)+(0.0260P)^2^+16.4471P] where P=(Fo^2^+2Fc^2^)/3'
_refine_ls_weighting_scheme calc
_refine_ls_wR_factor_gt 0.0890
_refine_ls_wR_factor_ref 0.0981
_reflns_Friedel_coverage 0.000
_reflns_number_gt 3380
_reflns_number_total 4172
_reflns_threshold_expression 'I > 2\s(I)'
_cod_data_source_file d0ra02673e2.cif
_cod_data_source_block 4d
_cod_depositor_comments 'Adding full bibliography for 7240293.cif.'
_cod_original_sg_symbol_H-M 'C 2/c'
_cod_database_code 7240293
_shelx_shelxl_version_number 2018/3
_shelx_space_group_comment
;
The symmetry employed for this shelxl refinement is uniquely defined
by the following loop, which should always be used as a source of
symmetry information in preference to the above space-group names.
They are only intended as comments.
;
_shelx_estimated_absorpt_t_min 0.435
_shelx_estimated_absorpt_t_max 0.871

loop_
_space_group_symop_operation_xyz
'x, y, z'
'-x, y, -z+1/2'
'x+1/2, y+1/2, z'
'-x+1/2, y+1/2, -z+1/2'
'-x, -y, -z'
'x, -y, z-1/2'
'-x+1/2, -y+1/2, -z'
'x+1/2, -y+1/2, z-1/2'

loop_
_atom_site_label
_atom_site_type_symbol
_atom_site_fract_x
_atom_site_fract_y
_atom_site_fract_z
_atom_site_U_iso_or_equiv
_atom_site_adp_type
_atom_site_occupancy
_atom_site_site_symmetry_order
_atom_site_calc_flag
_atom_site_refinement_flags_posn
_atom_site_refinement_flags_adp
_atom_site_refinement_flags_occupancy
_atom_site_disorder_assembly
_atom_site_disorder_group
Br1 Br 0.45368(2) 0.30453(4) 0.04236(2) 0.03018(10) Uani 0.95 1 d . . P A 1
O22 O 0.4488(15) 0.335(3) 0.0647(18) 0.0296(5) Uani 0.05 1 d D . P A 2
C23 C 0.493(2) 0.218(9) 0.079(4) 0.0358(7) Uani 0.05 1 d . . P A 2
H23D H 0.517831 0.280474 0.065615 0.054 Uiso 0.05 1 calc R U P A 2
H23E H 0.483538 0.119448 0.039824 0.054 Uiso 0.05 1 calc R U P A 2
H23F H 0.503823 0.180586 0.142275 0.054 Uiso 0.05 1 calc R U P A 2
C1 C 0.44250(10) 0.4120(4) 0.14200(19) 0.0262(6) Uani 1 1 d D . . . .
C2 C 0.44503(10) 0.5872(4) 0.14885(19) 0.0242(6) Uani 1 1 d D . . . .
C3 C 0.43719(10) 0.6641(4) 0.2228(2) 0.0264(6) Uani 1 1 d . . . . .
H3 H 0.438492 0.783804 0.228424 0.032 Uiso 1 1 calc R U . . .
C4 C 0.42749(10) 0.5662(4) 0.2883(2) 0.0269(6) Uani 1 1 d . . . . .
H4 H 0.422894 0.620009 0.339102 0.032 Uiso 1 1 calc R U . . .
C5 C 0.42435(10) 0.3914(4) 0.28115(19) 0.0246(6) Uani 1 1 d . . . . .
C6 C 0.43190(10) 0.3143(4) 0.20680(19) 0.0269(6) Uani 1 1 d D . . . .
H6 H 0.429784 0.194787 0.200465 0.032 Uiso 1 1 calc R U . . .
O7 O 0.45526(7) 0.6738(3) 0.08222(13) 0.0273(4) Uani 1 1 d . . . . .
C8 C 0.45502(12) 0.8555(4) 0.0882(2) 0.0325(7) Uani 1 1 d . . . . .
H8A H 0.423325 0.894094 0.085870 0.049 Uiso 1 1 calc R U . . .
H8B H 0.463330 0.904357 0.037765 0.049 Uiso 1 1 calc R U . . .
H8C H 0.478243 0.891578 0.145034 0.049 Uiso 1 1 calc R U . . .
C9 C 0.41084(10) 0.2955(4) 0.35296(19) 0.0253(6) Uani 1 1 d . . . . .
H9 H 0.429171 0.344974 0.412604 0.030 Uiso 1 1 calc R U . . .
C10 C 0.42310(10) 0.1140(4) 0.35466(19) 0.0268(6) Uani 1 1 d . . . . .
N11 N 0.43139(10) -0.0275(4) 0.35750(18) 0.0325(6) Uani 1 1 d . . . . .
C12 C 0.35789(10) 0.3102(4) 0.34253(18) 0.0238(6) Uani 1 1 d . . . . .
C13 C 0.34404(10) 0.3782(4) 0.41254(19) 0.0250(6) Uani 1 1 d . . . . .
H13 H 0.367394 0.416034 0.465953 0.030 Uiso 1 1 calc R U . . .
C14 C 0.29633(10) 0.3906(4) 0.40428(19) 0.0254(6) Uani 1 1 d . . . . .
C15 C 0.26221(10) 0.3344(4) 0.3246(2) 0.0253(6) Uani 1 1 d D . . . .
C16 C 0.27600(11) 0.2685(4) 0.2558(2) 0.0289(6) Uani 1 1 d . . . . .
H16 H 0.252775 0.231128 0.202095 0.035 Uiso 1 1 calc R U . . .
C17 C 0.32396(11) 0.2563(4) 0.2647(2) 0.0292(6) Uani 1 1 d . . . . .
H17 H 0.333400 0.210755 0.216955 0.035 Uiso 1 1 calc R U . . .
O18 O 0.27809(15) 0.4542(6) 0.4664(2) 0.0350(8) Uani 0.95 1 d . . P B 1
C19 C 0.31155(15) 0.4808(5) 0.5551(3) 0.0364(8) Uani 0.95 1 d . . P B 1
H19A H 0.294384 0.511729 0.596810 0.055 Uiso 0.95 1 calc R U P B 1
H19B H 0.333439 0.572060 0.552825 0.055 Uiso 0.95 1 calc R U P B 1
H19C H 0.329546 0.376531 0.575894 0.055 Uiso 0.95 1 calc R U P B 1
Br2 Br 0.2829(5) 0.4735(18) 0.5052(9) 0.051(3) Uani 0.05 1 d . . P B 2
O20 O 0.21600(7) 0.3510(3) 0.32324(14) 0.0296(5) Uani 1 1 d D . . . .
C21 C 0.17986(11) 0.2924(5) 0.2449(2) 0.0358(7) Uani 1 1 d . . . . .
H21A H 0.148705 0.307769 0.252728 0.054 Uiso 1 1 calc R U . . .
H21B H 0.184883 0.172155 0.235669 0.054 Uiso 1 1 calc R U . . .
H21C H 0.181177 0.356974 0.192365 0.054 Uiso 1 1 calc R U . . .
O24 O 0.16394(10) 0.5151(4) 0.42166(17) 0.0511(7) Uani 1 1 d . . . . .
H24 H 0.1909(18) 0.480(6) 0.413(3) 0.077 Uiso 1 1 d . U . . .
C25 C 0.17701(14) 0.5649(5) 0.5127(2) 0.0429(8) Uani 1 1 d . . . . .
H25A H 0.149266 0.611229 0.525521 0.064 Uiso 1 1 calc R U . . .
H25B H 0.201844 0.651479 0.524439 0.064 Uiso 1 1 calc R U . . .
H25C H 0.189013 0.466698 0.551373 0.064 Uiso 1 1 calc R U . . .

loop_
_atom_site_aniso_label
_atom_site_aniso_U_11
_atom_site_aniso_U_22
_atom_site_aniso_U_33
_atom_site_aniso_U_23
_atom_site_aniso_U_13
_atom_site_aniso_U_12
Br1 0.03875(19) 0.02979(17) 0.02583(16) -0.00090(14) 0.01570(13) 0.00481(15)
O22 0.0203(10) 0.0397(13) 0.0296(11) -0.0024(9) 0.0093(8) 0.0004(9)
C23 0.0240(15) 0.046(2) 0.0352(16) -0.0045(15) 0.0072(12) -0.0049(15)
C1 0.0235(14) 0.0308(16) 0.0261(14) -0.0019(12) 0.0103(11) 0.0027(12)
C2 0.0211(13) 0.0296(15) 0.0231(13) 0.0005(12) 0.0087(11) -0.0010(12)
C3 0.0236(14) 0.0270(16) 0.0294(14) -0.0008(12) 0.0095(12) 0.0006(12)
C4 0.0260(14) 0.0321(16) 0.0249(14) -0.0019(12) 0.0111(12) 0.0002(12)
C5 0.0200(13) 0.0291(16) 0.0262(14) -0.0003(12) 0.0092(11) 0.0001(12)
C6 0.0263(14) 0.0280(15) 0.0280(14) -0.0003(13) 0.0108(12) 0.0009(13)
O7 0.0319(11) 0.0274(11) 0.0255(10) 0.0017(9) 0.0132(8) -0.0018(9)
C8 0.0372(17) 0.0281(16) 0.0313(16) 0.0028(13) 0.0095(13) -0.0063(13)
C9 0.0252(14) 0.0285(15) 0.0240(13) -0.0008(12) 0.0106(11) 0.0013(12)
C10 0.0240(14) 0.0321(17) 0.0257(14) 0.0006(13) 0.0100(12) 0.0018(13)
N11 0.0332(14) 0.0301(15) 0.0353(14) -0.0006(12) 0.0126(12) 0.0023(12)
C12 0.0235(13) 0.0234(13) 0.0257(13) 0.0039(12) 0.0097(11) 0.0027(12)
C13 0.0252(14) 0.0264(15) 0.0240(13) -0.0002(12) 0.0086(11) 0.0000(12)
C14 0.0269(14) 0.0253(15) 0.0276(14) 0.0011(12) 0.0135(12) 0.0033(12)
C15 0.0220(13) 0.0249(16) 0.0303(14) 0.0034(12) 0.0103(11) 0.0011(11)
C16 0.0275(15) 0.0309(17) 0.0280(14) -0.0026(12) 0.0085(12) -0.0015(13)
C17 0.0305(16) 0.0322(16) 0.0272(14) 0.0005(12) 0.0125(12) 0.0032(13)
O18 0.0290(16) 0.0499(19) 0.0262(17) -0.0076(17) 0.0089(17) 0.0010(13)
C19 0.032(2) 0.050(2) 0.0287(18) -0.0060(16) 0.0109(17) 0.0015(17)
Br2 0.044(6) 0.055(6) 0.052(7) 0.005(6) 0.012(7) 0.001(5)
O20 0.0203(10) 0.0397(13) 0.0296(11) -0.0024(9) 0.0093(8) 0.0004(9)
C21 0.0240(15) 0.046(2) 0.0352(16) -0.0045(15) 0.0072(12) -0.0049(15)
O24 0.0401(15) 0.078(2) 0.0383(14) -0.0057(14) 0.0162(12) 0.0109(14)
C25 0.048(2) 0.045(2) 0.0354(18) 0.0008(16) 0.0136(16) 0.0071(17)

loop_
_atom_type_symbol
_atom_type_description
_atom_type_scat_dispersion_real
_atom_type_scat_dispersion_imag
_atom_type_scat_source
C C 0.0033 0.0016 'International Tables Vol C Tables 4.2.6.8 and 6.1.1.4'
H H 0.0000 0.0000 'International Tables Vol C Tables 4.2.6.8 and 6.1.1.4'
N N 0.0061 0.0033 'International Tables Vol C Tables 4.2.6.8 and 6.1.1.4'
O O 0.0106 0.0060 'International Tables Vol C Tables 4.2.6.8 and 6.1.1.4'
Br Br -0.2901 2.4595 'International Tables Vol C Tables 4.2.6.8 and 6.1.1.4'

loop_
_exptl_crystal_face_index_h
_exptl_crystal_face_index_k
_exptl_crystal_face_index_l
_exptl_crystal_face_perp_dist
0 -1 0 0.2150
0 1 0 0.2150
-1 0 2 0.1525
1 0 -2 0.1525
-1 0 0 0.0615
1 0 0 0.0615

loop_
_geom_angle_atom_site_label_1
_geom_angle_atom_site_label_2
_geom_angle_atom_site_label_3
_geom_angle
_geom_angle_site_symmetry_1
_geom_angle_site_symmetry_3
_geom_angle_publ_flag
C1 O22 C23 117(3) . . ?
O22 C23 H23D 109.5 . . ?
O22 C23 H23E 109.5 . . ?
H23D C23 H23E 109.5 . . ?
O22 C23 H23F 109.5 . . ?
H23D C23 H23F 109.5 . . ?
H23E C23 H23F 109.5 . . ?
C2 C1 C6 121.1(3) . . ?
C2 C1 O22 118.3(8) . . ?
C6 C1 O22 120.5(8) . . ?
C2 C1 Br1 119.4(2) . . ?
C6 C1 Br1 119.5(2) . . ?
O7 C2 C1 117.5(3) . . ?
O7 C2 C3 123.8(3) . . ?
C1 C2 C3 118.7(3) . . ?
C4 C3 C2 120.1(3) . . ?
C4 C3 H3 119.9 . . ?
C2 C3 H3 119.9 . . ?
C5 C4 C3 121.3(3) . . ?
C5 C4 H4 119.3 . . ?
C3 C4 H4 119.3 . . ?
C4 C5 C6 118.6(3) . . ?
C4 C5 C9 117.7(3) . . ?
C6 C5 C9 123.6(3) . . ?
C1 C6 C5 120.1(3) . . ?
C1 C6 H6 119.9 . . ?
C5 C6 H6 119.9 . . ?
C2 O7 C8 116.4(2) . . ?
O7 C8 H8A 109.5 . . ?
O7 C8 H8B 109.5 . . ?
H8A C8 H8B 109.5 . . ?
O7 C8 H8C 109.5 . . ?
H8A C8 H8C 109.5 . . ?
H8B C8 H8C 109.5 . . ?
C10 C9 C5 112.2(2) . . ?
C10 C9 C12 108.3(2) . . ?
C5 C9 C12 112.9(2) . . ?
C10 C9 H9 107.8 . . ?
C5 C9 H9 107.8 . . ?
C12 C9 H9 107.8 . . ?
N11 C10 C9 177.5(3) . . ?
C17 C12 C13 119.9(3) . . ?
C17 C12 C9 120.5(3) . . ?
C13 C12 C9 119.6(3) . . ?
C14 C13 C12 120.2(3) . . ?
C14 C13 H13 119.9 . . ?
C12 C13 H13 119.9 . . ?
O18 C14 C13 126.3(3) . . ?
O18 C14 C15 114.6(3) . . ?
C13 C14 C15 119.2(3) . . ?
C13 C14 Br2 115.7(5) . . ?
C15 C14 Br2 125.0(5) . . ?
O20 C15 C16 124.8(3) . . ?
O20 C15 C14 114.7(3) . . ?
C16 C15 C14 120.4(3) . . ?
C15 C16 C17 120.0(3) . . ?
C15 C16 H16 120.0 . . ?
C17 C16 H16 120.0 . . ?
C12 C17 C16 120.3(3) . . ?
C12 C17 H17 119.9 . . ?
C16 C17 H17 119.9 . . ?
C14 O18 C19 115.9(3) . . ?
O18 C19 H19A 109.5 . . ?
O18 C19 H19B 109.5 . . ?
H19A C19 H19B 109.5 . . ?
O18 C19 H19C 109.5 . . ?
H19A C19 H19C 109.5 . . ?
H19B C19 H19C 109.5 . . ?
C15 O20 C21 117.2(2) . . ?
O20 C21 H21A 109.5 . . ?
O20 C21 H21B 109.5 . . ?
H21A C21 H21B 109.5 . . ?
O20 C21 H21C 109.5 . . ?
H21A C21 H21C 109.5 . . ?
H21B C21 H21C 109.5 . . ?
C25 O24 H24 106(3) . . ?
O24 C25 H25A 109.5 . . ?
O24 C25 H25B 109.5 . . ?
H25A C25 H25B 109.5 . . ?
O24 C25 H25C 109.5 . . ?
H25A C25 H25C 109.5 . . ?
H25B C25 H25C 109.5 . . ?

loop_
_geom_bond_atom_site_label_1
_geom_bond_atom_site_label_2
_geom_bond_distance
_geom_bond_site_symmetry_2
_geom_bond_publ_flag
Br1 C1 1.898(3) . ?
O22 C1 1.42(2) . ?
O22 C23 1.55(7) . ?
C23 H23D 0.9800 . ?
C23 H23E 0.9800 . ?
C23 H23F 0.9800 . ?
C1 C2 1.390(4) . ?
C1 C6 1.390(4) . ?
C2 O7 1.362(3) . ?
C2 C3 1.394(4) . ?
C3 C4 1.388(4) . ?
C3 H3 0.9500 . ?
C4 C5 1.388(4) . ?
C4 H4 0.9500 . ?
C5 C6 1.396(4) . ?
C5 C9 1.514(4) . ?
C6 H6 0.9500 . ?
O7 C8 1.440(4) . ?
C8 H8A 0.9800 . ?
C8 H8B 0.9800 . ?
C8 H8C 0.9800 . ?
C9 C10 1.478(4) . ?
C9 C12 1.534(4) . ?
C9 H9 1.0000 . ?
C10 N11 1.144(4) . ?
C12 C17 1.380(4) . ?
C12 C13 1.397(4) . ?
C13 C14 1.386(4) . ?
C13 H13 0.9500 . ?
C14 O18 1.354(4) . ?
C14 C15 1.407(4) . ?
C14 Br2 1.870(14) . ?
C15 O20 1.373(3) . ?
C15 C16 1.374(4) . ?
C16 C17 1.391(4) . ?
C16 H16 0.9500 . ?
C17 H17 0.9500 . ?
O18 C19 1.445(4) . ?
C19 H19A 0.9800 . ?
C19 H19B 0.9800 . ?
C19 H19C 0.9800 . ?
O20 C21 1.428(4) . ?
C21 H21A 0.9800 . ?
C21 H21B 0.9800 . ?
C21 H21C 0.9800 . ?
O24 C25 1.411(4) . ?
O24 H24 0.90(5) . ?
C25 H25A 0.9800 . ?
C25 H25B 0.9800 . ?
C25 H25C 0.9800 . ?

loop_
_geom_hbond_atom_site_label_D
_geom_hbond_atom_site_label_H
_geom_hbond_atom_site_label_A
_geom_hbond_distance_DH
_geom_hbond_distance_HA
_geom_hbond_distance_DA
_geom_hbond_angle_DHA
_geom_hbond_site_symmetry_A
_geom_hbond_publ_flag
O24 H24 O20 0.90(5) 2.05(5) 2.825(3) 143(4) . yes
O24 H24 O18 0.90(5) 2.47(5) 3.274(5) 149(4) . yes
O24 H24 Br2 0.90(5) 2.66(5) 3.372(14) 137(4) . yes

loop_
_geom_torsion_atom_site_label_1
_geom_torsion_atom_site_label_2
_geom_torsion_atom_site_label_3
_geom_torsion_atom_site_label_4
_geom_torsion
_geom_torsion_site_symmetry_1
_geom_torsion_site_symmetry_2
_geom_torsion_site_symmetry_3
_geom_torsion_site_symmetry_4
_geom_torsion_publ_flag
C23 O22 C1 C2 116(3) . . . . ?
C23 O22 C1 C6 -67(4) . . . . ?
C6 C1 C2 O7 -179.5(3) . . . . ?
O22 C1 C2 O7 -2.5(19) . . . . ?
Br1 C1 C2 O7 0.4(4) . . . . ?
C6 C1 C2 C3 0.6(4) . . . . ?
O22 C1 C2 C3 177.7(19) . . . . ?
Br1 C1 C2 C3 -179.4(2) . . . . ?
O7 C2 C3 C4 -179.3(3) . . . . ?
C1 C2 C3 C4 0.6(4) . . . . ?
C2 C3 C4 C5 -1.4(4) . . . . ?
C3 C4 C5 C6 0.9(4) . . . . ?
C3 C4 C5 C9 -176.5(3) . . . . ?
C2 C1 C6 C5 -1.1(4) . . . . ?
O22 C1 C6 C5 -178(2) . . . . ?
Br1 C1 C6 C5 179.0(2) . . . . ?
C4 C5 C6 C1 0.3(4) . . . . ?
C9 C5 C6 C1 177.6(3) . . . . ?
C1 C2 O7 C8 176.6(3) . . . . ?
C3 C2 O7 C8 -3.6(4) . . . . ?
C4 C5 C9 C10 -162.1(3) . . . . ?
C6 C5 C9 C10 20.6(4) . . . . ?
C4 C5 C9 C12 75.2(3) . . . . ?
C6 C5 C9 C12 -102.1(3) . . . . ?
C10 C9 C12 C17 -65.7(4) . . . . ?
C5 C9 C12 C17 59.1(4) . . . . ?
C10 C9 C12 C13 114.1(3) . . . . ?
C5 C9 C12 C13 -121.1(3) . . . . ?
C17 C12 C13 C14 0.5(5) . . . . ?
C9 C12 C13 C14 -179.4(3) . . . . ?
C12 C13 C14 O18 -179.7(3) . . . . ?
C12 C13 C14 C15 -0.2(4) . . . . ?
C12 C13 C14 Br2 176.9(5) . . . . ?
O18 C14 C15 O20 -0.8(4) . . . . ?
C13 C14 C15 O20 179.6(3) . . . . ?
Br2 C14 C15 O20 2.8(6) . . . . ?
O18 C14 C15 C16 179.4(3) . . . . ?
C13 C14 C15 C16 -0.2(4) . . . . ?
Br2 C14 C15 C16 -177.0(6) . . . . ?
O20 C15 C16 C17 -179.5(3) . . . . ?
C14 C15 C16 C17 0.2(5) . . . . ?
C13 C12 C17 C16 -0.4(5) . . . . ?
C9 C12 C17 C16 179.4(3) . . . . ?
C15 C16 C17 C12 0.1(5) . . . . ?
C13 C14 O18 C19 -12.6(6) . . . . ?
C15 C14 O18 C19 167.8(3) . . . . ?
C16 C15 O20 C21 1.1(4) . . . . ?
C14 C15 O20 C21 -178.6(3) . . . . ?
